data_7247163
loop_
_publ_author_name
'Siddiqui, Rafia'
'Rani, Jyoti'
Akshita,
'Dhamija, Swati'
'Shivam, Kumar'
'Kagra, Deepika'
'Sharma, Purshotam'
'Venugopalan, P.'
'Patra, Ranjan'

_publ_section_title
;
 Homo- and hetero-halogen interaction based molecular associations in
 wheel--axle topology derived Sn(iv) porphyrin complexes: an experimental
 and theoretical analysis
;
_journal_issue 35
_journal_name_full CrystEngComm
_journal_page_first 4946
_journal_page_last 4959
_journal_paper_doi 10.1039/D3CE00342F
_journal_volume 25
_journal_year 2023
_chemical_formula_sum 'C58 H24 F10 I4 N4 O4 Sn'
_chemical_formula_weight 1657.10
_chemical_name_common 2,3,4,5,6-pentafluorobenzoate-tin-tetraiodoporphrin
_space_group_crystal_system triclinic
_space_group_IT_number 2
_space_group_name_Hall '-P 1'
_space_group_name_H-M_alt 'P -1'
_atom_sites_solution_hydrogens geom
_audit_creation_method SHELXL-2018/3
_audit_update_record
;
2022-10-26 deposited with the CCDC.	2023-08-04 downloaded from the CCDC.
;
_cell_angle_alpha 70.718(2)
_cell_angle_beta 85.026(2)
_cell_angle_gamma 83.285(2)
_cell_formula_units_Z 1
_cell_length_a 8.1405(2)
_cell_length_b 12.0603(3)
_cell_length_c 14.9740(4)
_cell_measurement_reflns_used 11927
_cell_measurement_temperature 293(2)
_cell_measurement_theta_max 27.3940
_cell_measurement_theta_min 3.3490
_cell_volume 1376.30(6)
_computing_cell_refinement 'CrysAlisPro 1.171.39.33c (Rigaku OD, 2017)'
_computing_data_collection 'CrysAlisPro 1.171.39.33c (Rigaku OD, 2017)'
_computing_data_reduction 'CrysAlisPro 1.171.39.33c (Rigaku OD, 2017)'
_computing_molecular_graphics SHELX
_computing_structure_refinement 'SHELXL-2018/3 (Sheldrick, 2018)'
_computing_structure_solution 'SHELXT 2014/5 (Sheldrick, 2014)'
_diffrn_ambient_temperature 293(2)
_diffrn_measured_fraction_theta_full 0.996
_diffrn_measured_fraction_theta_max 0.996
_diffrn_measurement_device_type 'SuperNova (Mo) X-ray Source'
_diffrn_measurement_method '\w scans'
_diffrn_radiation_type MoK\a
_diffrn_radiation_wavelength 0.71073
_diffrn_reflns_av_R_equivalents 0.0304
_diffrn_reflns_av_unetI/netI 0.0307
_diffrn_reflns_Laue_measured_fraction_full 0.996
_diffrn_reflns_Laue_measured_fraction_max 0.996
_diffrn_reflns_limit_h_max 9
_diffrn_reflns_limit_h_min -9
_diffrn_reflns_limit_k_max 13
_diffrn_reflns_limit_k_min -14
_diffrn_reflns_limit_l_max 16
_diffrn_reflns_limit_l_min -17
_diffrn_reflns_number 17017
_diffrn_reflns_point_group_measured_fraction_full 0.996
_diffrn_reflns_point_group_measured_fraction_max 0.996
_diffrn_reflns_theta_full 24.996
_diffrn_reflns_theta_max 24.996
_diffrn_reflns_theta_min 3.232
_diffrn_source 'micro-focus sealed X-ray tube'
_exptl_absorpt_coefficient_mu 2.793
_exptl_absorpt_correction_T_max 1.00000
_exptl_absorpt_correction_T_min 0.75446
_exptl_absorpt_correction_type multi-scan
_exptl_absorpt_process_details
;
CrysAlisPro 1.171.39.46 (Rigaku Oxford Diffraction, 2018)
Empirical absorption correction using spherical harmonics,
 implemented in SCALE3 ABSPACK scaling algorithm.
;
_exptl_crystal_colour purple
_exptl_crystal_density_diffrn 1.999
_exptl_crystal_description block
_exptl_crystal_F_000 784
_exptl_crystal_size_max 0.20
_exptl_crystal_size_mid 0.16
_exptl_crystal_size_min 0.12
_refine_diff_density_max 1.596
_refine_diff_density_min -2.196
_refine_diff_density_rms 0.096
_refine_ls_extinction_method none
_refine_ls_goodness_of_fit_ref 1.086
_refine_ls_hydrogen_treatment constr
_refine_ls_matrix_type full
_refine_ls_number_parameters 367
_refine_ls_number_reflns 4835
_refine_ls_number_restraints 0
_refine_ls_restrained_S_all 1.086
_refine_ls_R_factor_all 0.0496
_refine_ls_R_factor_gt 0.0424
_refine_ls_shift/su_max 0.001
_refine_ls_shift/su_mean 0.000
_refine_ls_structure_factor_coef Fsqd
_refine_ls_weighting_details 'w=1/[\s^2^(Fo^2^)+(0.0427P)^2^+2.9984P] where P=(Fo^2^+2Fc^2^)/3'
_refine_ls_weighting_scheme calc
_refine_ls_wR_factor_gt 0.1011
_refine_ls_wR_factor_ref 0.1057
_reflns_Friedel_coverage 0.000
_reflns_number_gt 4166
_reflns_number_total 4835
_reflns_threshold_expression 'I > 2\s(I)'
_cod_data_source_file d3ce00342f2.cif
_cod_data_source_block shelx
_cod_depositor_comments 'Adding full bibliography for 7247163--7247169.cif.'
_cod_database_code 7247163
_shelx_shelxl_version_number 2018/3
_shelx_space_group_comment
;
The symmetry employed for this shelxl refinement is uniquely defined
by the following loop, which should always be used as a source of
symmetry information in preference to the above space-group names.
They are only intended as comments.
;

loop_
_space_group_symop_operation_xyz
'x, y, z'
'-x, -y, -z'

loop_
_atom_site_label
_atom_site_type_symbol
_atom_site_fract_x
_atom_site_fract_y
_atom_site_fract_z
_atom_site_U_iso_or_equiv
_atom_site_adp_type
_atom_site_occupancy
_atom_site_site_symmetry_order
_atom_site_calc_flag
_atom_site_refinement_flags_posn
_atom_site_refinement_flags_adp
_atom_site_refinement_flags_occupancy
_atom_site_disorder_assembly
_atom_site_disorder_group
Sn1 Sn 0.500000 0.500000 0.500000 0.02905(13) Uani 1 2 d S . P . .
F1 F 0.6673(5) 0.9799(3) 0.3523(3) 0.0747(10) Uani 1 1 d . . . . .
F2 F 0.8194(5) 1.1147(3) 0.4211(3) 0.0951(13) Uani 1 1 d . . . . .
F3 F 0.8683(5) 1.0492(3) 0.6089(3) 0.0922(13) Uani 1 1 d . . . . .
F4 F 0.7453(6) 0.8515(4) 0.7277(3) 0.1035(15) Uani 1 1 d . . . . .
F5 F 0.5960(5) 0.7126(3) 0.6606(2) 0.0741(10) Uani 1 1 d . . . . .
I1 I -0.16179(9) 0.73861(5) 0.99379(4) 0.1222(3) Uani 1 1 d . . . . .
I2 I -0.35557(6) 1.01008(5) 0.09322(4) 0.0937(2) Uani 1 1 d . . . . .
N1 N 0.5277(4) 0.4472(3) 0.6463(3) 0.0334(8) Uani 1 1 d . . . . .
N2 N 0.2637(4) 0.5776(3) 0.5185(3) 0.0323(8) Uani 1 1 d . . . . .
O1 O 0.6082(4) 0.6526(3) 0.4949(2) 0.0403(8) Uani 1 1 d . . . . .
O2 O 0.4429(5) 0.8014(3) 0.4070(3) 0.0614(10) Uani 1 1 d . . . . .
C1 C 0.6644(5) 0.3834(4) 0.6923(3) 0.0363(10) Uani 1 1 d . . . . .
C2 C 0.6386(6) 0.3735(5) 0.7904(4) 0.0458(12) Uani 1 1 d . . . . .
H2 H 0.710552 0.333559 0.838107 0.055 Uiso 1 1 calc R U . . .
C3 C 0.4905(6) 0.4328(5) 0.8011(4) 0.0460(12) Uani 1 1 d . . . . .
H3 H 0.443144 0.441452 0.857483 0.055 Uiso 1 1 calc R U . . .
C4 C 0.4198(5) 0.4800(4) 0.7106(3) 0.0355(10) Uani 1 1 d . . . . .
C5 C 0.2670(5) 0.5478(4) 0.6904(3) 0.0358(10) Uani 1 1 d . . . . .
C6 C 0.1957(5) 0.5916(4) 0.6025(3) 0.0340(10) Uani 1 1 d . . . . .
C7 C 0.0419(5) 0.6631(4) 0.5819(4) 0.0420(11) Uani 1 1 d . . . . .
H7 H -0.031871 0.684649 0.625625 0.050 Uiso 1 1 calc R U . . .
C8 C 0.0228(5) 0.6936(4) 0.4890(4) 0.0422(12) Uani 1 1 d . . . . .
H8 H -0.066402 0.740745 0.456956 0.051 Uiso 1 1 calc R U . . .
C9 C 0.1619(5) 0.6420(4) 0.4469(3) 0.0333(10) Uani 1 1 d . . . . .
C10 C 0.1934(5) 0.6611(4) 0.3495(3) 0.0360(10) Uani 1 1 d . . . . .
C11 C 0.1711(6) 0.5832(4) 0.7690(3) 0.0417(11) Uani 1 1 d . . . . .
C12 C 0.2291(8) 0.6630(6) 0.8030(5) 0.0672(17) Uani 1 1 d . . . . .
H12 H 0.333081 0.689124 0.782050 0.081 Uiso 1 1 calc R U . . .
C13 C 0.1329(10) 0.7052(7) 0.8690(5) 0.086(2) Uani 1 1 d . . . . .
H13 H 0.172407 0.759997 0.891262 0.103 Uiso 1 1 calc R U . . .
C14 C -0.0170(9) 0.6665(6) 0.9004(4) 0.0659(17) Uani 1 1 d . . . . .
C15 C -0.0736(8) 0.5845(6) 0.8708(5) 0.0731(19) Uani 1 1 d . . . . .
H15 H -0.175564 0.556303 0.894357 0.088 Uiso 1 1 calc R U . . .
C16 C 0.0209(7) 0.5424(5) 0.8048(4) 0.0617(16) Uani 1 1 d . . . . .
H16 H -0.018393 0.485637 0.784734 0.074 Uiso 1 1 calc R U . . .
C17 C 0.0671(5) 0.7397(4) 0.2854(3) 0.0383(11) Uani 1 1 d . . . . .
C18 C 0.1083(6) 0.8454(4) 0.2192(4) 0.0475(12) Uani 1 1 d . . . . .
H18 H 0.216957 0.864865 0.212138 0.057 Uiso 1 1 calc R U . . .
C19 C -0.0114(7) 0.9220(5) 0.1637(4) 0.0577(14) Uani 1 1 d . . . . .
H19 H 0.016859 0.992305 0.118914 0.069 Uiso 1 1 calc R U . . .
C20 C -0.1730(7) 0.8934(5) 0.1753(4) 0.0521(14) Uani 1 1 d . . . . .
C21 C -0.2162(6) 0.7897(5) 0.2392(4) 0.0501(13) Uani 1 1 d . . . . .
H21 H -0.325029 0.770792 0.245510 0.060 Uiso 1 1 calc R U . . .
C22 C -0.0969(5) 0.7130(5) 0.2946(4) 0.0445(12) Uani 1 1 d . . . . .
H22 H -0.126387 0.642528 0.338695 0.053 Uiso 1 1 calc R U . . .
C23 C 0.5475(6) 0.7598(4) 0.4637(4) 0.0391(11) Uani 1 1 d . . . . .
C24 C 0.6279(5) 0.8393(4) 0.5037(4) 0.0401(11) Uani 1 1 d . . . . .
C25 C 0.6846(6) 0.9448(4) 0.4457(4) 0.0477(13) Uani 1 1 d . . . . .
C26 C 0.7641(7) 1.0151(5) 0.4805(5) 0.0584(16) Uani 1 1 d . . . . .
C27 C 0.7865(7) 0.9839(5) 0.5742(5) 0.0622(17) Uani 1 1 d . . . . .
C28 C 0.7264(7) 0.8822(6) 0.6347(5) 0.0603(16) Uani 1 1 d . . . . .
C29 C 0.6505(6) 0.8121(5) 0.5988(4) 0.0501(13) Uani 1 1 d . . . . .

loop_
_atom_site_aniso_label
_atom_site_aniso_U_11
_atom_site_aniso_U_22
_atom_site_aniso_U_33
_atom_site_aniso_U_23
_atom_site_aniso_U_13
_atom_site_aniso_U_12
Sn1 0.0228(2) 0.0274(2) 0.0394(3) -0.01619(19) 0.00374(17) -0.00027(16)
F1 0.103(3) 0.055(2) 0.069(2) -0.0212(18) 0.009(2) -0.0251(19)
F2 0.110(3) 0.054(2) 0.131(4) -0.035(2) 0.013(3) -0.045(2)
F3 0.077(2) 0.073(3) 0.156(4) -0.068(3) -0.040(2) -0.0060(19)
F4 0.143(4) 0.095(3) 0.087(3) -0.042(3) -0.049(3) 0.000(3)
F5 0.098(3) 0.062(2) 0.065(2) -0.0194(18) -0.0018(19) -0.0218(19)
I1 0.1808(6) 0.0837(4) 0.0916(4) -0.0414(3) 0.0772(4) 0.0064(4)
I2 0.0879(4) 0.0974(4) 0.0958(4) -0.0332(3) -0.0552(3) 0.0351(3)
N1 0.0281(19) 0.033(2) 0.042(2) -0.0177(17) 0.0031(16) 0.0003(15)
N2 0.0246(18) 0.033(2) 0.043(2) -0.0184(17) 0.0026(16) -0.0002(15)
O1 0.0302(16) 0.0321(18) 0.063(2) -0.0223(16) 0.0009(15) -0.0044(13)
O2 0.060(2) 0.041(2) 0.087(3) -0.023(2) -0.022(2) -0.0028(18)
C1 0.031(2) 0.033(2) 0.048(3) -0.017(2) -0.002(2) -0.0036(19)
C2 0.043(3) 0.051(3) 0.043(3) -0.017(2) -0.004(2) 0.001(2)
C3 0.040(3) 0.056(3) 0.045(3) -0.023(3) 0.004(2) -0.002(2)
C4 0.035(2) 0.034(2) 0.040(3) -0.017(2) 0.006(2) -0.0056(19)
C5 0.031(2) 0.036(3) 0.043(3) -0.019(2) 0.009(2) -0.0051(19)
C6 0.027(2) 0.032(2) 0.046(3) -0.018(2) 0.0067(19) -0.0025(18)
C7 0.029(2) 0.046(3) 0.054(3) -0.026(2) 0.007(2) 0.006(2)
C8 0.027(2) 0.043(3) 0.059(3) -0.024(2) 0.001(2) 0.006(2)
C9 0.028(2) 0.029(2) 0.046(3) -0.016(2) 0.0025(19) -0.0060(18)
C10 0.029(2) 0.033(2) 0.051(3) -0.019(2) -0.001(2) -0.0034(18)
C11 0.044(3) 0.039(3) 0.042(3) -0.017(2) 0.008(2) 0.003(2)
C12 0.062(4) 0.079(4) 0.079(4) -0.053(4) 0.024(3) -0.019(3)
C13 0.101(6) 0.091(5) 0.090(5) -0.068(5) 0.028(4) -0.017(4)
C14 0.086(5) 0.056(4) 0.051(3) -0.024(3) 0.025(3) 0.010(3)
C15 0.068(4) 0.070(4) 0.079(4) -0.032(4) 0.041(3) -0.008(3)
C16 0.057(3) 0.064(4) 0.073(4) -0.039(3) 0.028(3) -0.013(3)
C17 0.033(2) 0.039(3) 0.049(3) -0.023(2) -0.003(2) 0.000(2)
C18 0.040(3) 0.041(3) 0.057(3) -0.010(2) -0.004(2) -0.003(2)
C19 0.062(4) 0.050(3) 0.057(3) -0.011(3) -0.010(3) -0.001(3)
C20 0.048(3) 0.059(4) 0.055(3) -0.029(3) -0.023(3) 0.018(3)
C21 0.038(3) 0.059(4) 0.065(4) -0.036(3) -0.011(2) 0.004(2)
C22 0.030(2) 0.046(3) 0.064(3) -0.027(3) -0.002(2) -0.003(2)
C23 0.031(2) 0.035(3) 0.054(3) -0.020(2) 0.003(2) -0.003(2)
C24 0.032(2) 0.031(3) 0.062(3) -0.023(2) 0.002(2) -0.0010(19)
C25 0.044(3) 0.038(3) 0.066(4) -0.025(3) 0.003(2) -0.004(2)
C26 0.045(3) 0.038(3) 0.100(5) -0.033(3) 0.005(3) -0.009(2)
C27 0.049(3) 0.045(3) 0.109(6) -0.046(4) -0.016(3) -0.001(3)
C28 0.058(3) 0.060(4) 0.075(4) -0.037(3) -0.024(3) 0.010(3)
C29 0.045(3) 0.040(3) 0.068(4) -0.022(3) -0.004(3) -0.002(2)

loop_
_atom_type_symbol
_atom_type_description
_atom_type_scat_dispersion_real
_atom_type_scat_dispersion_imag
_atom_type_scat_source
C C 0.0033 0.0016 'International Tables Vol C Tables 4.2.6.8 and 6.1.1.4'
H H 0.0000 0.0000 'International Tables Vol C Tables 4.2.6.8 and 6.1.1.4'
F F 0.0171 0.0103 'International Tables Vol C Tables 4.2.6.8 and 6.1.1.4'
I I -0.4742 1.8119 'International Tables Vol C Tables 4.2.6.8 and 6.1.1.4'
N N 0.0061 0.0033 'International Tables Vol C Tables 4.2.6.8 and 6.1.1.4'
O O 0.0106 0.0060 'International Tables Vol C Tables 4.2.6.8 and 6.1.1.4'
Sn Sn -0.6537 1.4246 'International Tables Vol C Tables 4.2.6.8 and 6.1.1.4'

loop_
_geom_angle_atom_site_label_1
_geom_angle_atom_site_label_2
_geom_angle_atom_site_label_3
_geom_angle
_geom_angle_site_symmetry_1
_geom_angle_site_symmetry_3
_geom_angle_publ_flag
N2 Sn1 N2 180.0 . 2_666 ?
N2 Sn1 N1 89.94(14) . . ?
N2 Sn1 N1 90.06(14) 2_666 . ?
N2 Sn1 N1 90.06(14) . 2_666 ?
N2 Sn1 N1 89.94(14) 2_666 2_666 ?
N1 Sn1 N1 180.0 . 2_666 ?
N2 Sn1 O1 91.71(13) . . ?
N2 Sn1 O1 88.29(13) 2_666 . ?
N1 Sn1 O1 85.40(14) . . ?
N1 Sn1 O1 94.59(14) 2_666 . ?
N2 Sn1 O1 88.29(13) . 2_666 ?
N2 Sn1 O1 91.71(13) 2_666 2_666 ?
N1 Sn1 O1 94.60(14) . 2_666 ?
N1 Sn1 O1 85.40(14) 2_666 2_666 ?
O1 Sn1 O1 180.0 . 2_666 ?
C4 N1 C1 108.6(4) . . ?
C4 N1 Sn1 125.6(3) . . ?
C1 N1 Sn1 125.5(3) . . ?
C9 N2 C6 108.4(3) . . ?
C9 N2 Sn1 125.4(3) . . ?
C6 N2 Sn1 125.2(3) . . ?
C23 O1 Sn1 128.1(3) . . ?
N1 C1 C10 126.2(4) . 2_666 ?
N1 C1 C2 107.8(4) . . ?
C10 C1 C2 125.9(4) 2_666 . ?
C3 C2 C1 107.6(4) . . ?
C3 C2 H2 126.2 . . ?
C1 C2 H2 126.2 . . ?
C2 C3 C4 108.1(4) . . ?
C2 C3 H3 126.0 . . ?
C4 C3 H3 126.0 . . ?
N1 C4 C5 125.7(4) . . ?
N1 C4 C3 107.8(4) . . ?
C5 C4 C3 126.5(4) . . ?
C6 C5 C4 126.6(4) . . ?
C6 C5 C11 115.3(4) . . ?
C4 C5 C11 118.1(4) . . ?
N2 C6 C5 126.4(4) . . ?
N2 C6 C7 107.3(4) . . ?
C5 C6 C7 126.3(4) . . ?
C8 C7 C6 108.1(4) . . ?
C8 C7 H7 126.0 . . ?
C6 C7 H7 126.0 . . ?
C7 C8 C9 108.8(4) . . ?
C7 C8 H8 125.6 . . ?
C9 C8 H8 125.6 . . ?
N2 C9 C10 126.8(4) . . ?
N2 C9 C8 107.3(4) . . ?
C10 C9 C8 125.8(4) . . ?
C1 C10 C9 125.7(4) 2_666 . ?
C1 C10 C17 117.6(4) 2_666 . ?
C9 C10 C17 116.6(4) . . ?
C12 C11 C16 118.2(5) . . ?
C12 C11 C5 120.1(4) . . ?
C16 C11 C5 121.6(5) . . ?
C11 C12 C13 120.4(6) . . ?
C11 C12 H12 119.8 . . ?
C13 C12 H12 119.8 . . ?
C14 C13 C12 120.0(6) . . ?
C14 C13 H13 120.0 . . ?
C12 C13 H13 120.0 . . ?
C13 C14 C15 120.6(5) . . ?
C13 C14 I1 118.7(5) . . ?
C15 C14 I1 120.7(5) . . ?
C14 C15 C16 119.8(6) . . ?
C14 C15 H15 120.1 . . ?
C16 C15 H15 120.1 . . ?
C11 C16 C15 121.0(6) . . ?
C11 C16 H16 119.5 . . ?
C15 C16 H16 119.5 . . ?
C18 C17 C22 118.6(4) . . ?
C18 C17 C10 120.3(4) . . ?
C22 C17 C10 121.0(4) . . ?
C19 C18 C17 120.4(5) . . ?
C19 C18 H18 119.8 . . ?
C17 C18 H18 119.8 . . ?
C20 C19 C18 119.6(5) . . ?
C20 C19 H19 120.2 . . ?
C18 C19 H19 120.2 . . ?
C21 C20 C19 121.1(5) . . ?
C21 C20 I2 119.1(4) . . ?
C19 C20 I2 119.9(4) . . ?
C20 C21 C22 119.5(5) . . ?
C20 C21 H21 120.3 . . ?
C22 C21 H21 120.3 . . ?
C21 C22 C17 120.9(5) . . ?
C21 C22 H22 119.6 . . ?
C17 C22 H22 119.6 . . ?
O2 C23 O1 127.8(5) . . ?
O2 C23 C24 119.8(4) . . ?
O1 C23 C24 112.4(4) . . ?
C29 C24 C25 115.5(5) . . ?
C29 C24 C23 122.8(4) . . ?
C25 C24 C23 121.6(5) . . ?
F1 C25 C26 117.5(5) . . ?
F1 C25 C24 120.3(4) . . ?
C26 C25 C24 122.2(6) . . ?
F2 C26 C27 120.1(5) . . ?
F2 C26 C25 119.7(6) . . ?
C27 C26 C25 120.2(5) . . ?
F3 C27 C26 121.1(6) . . ?
F3 C27 C28 119.5(6) . . ?
C26 C27 C28 119.4(5) . . ?
F4 C28 C29 120.4(6) . . ?
F4 C28 C27 120.0(5) . . ?
C29 C28 C27 119.6(6) . . ?
F5 C29 C28 117.4(5) . . ?
F5 C29 C24 119.7(4) . . ?
C28 C29 C24 122.9(5) . . ?

loop_
_geom_bond_atom_site_label_1
_geom_bond_atom_site_label_2
_geom_bond_distance
_geom_bond_site_symmetry_2
_geom_bond_publ_flag
Sn1 N2 2.077(3) . ?
Sn1 N2 2.077(3) 2_666 ?
Sn1 N1 2.094(4) . ?
Sn1 N1 2.094(4) 2_666 ?
Sn1 O1 2.108(3) . ?
Sn1 O1 2.108(3) 2_666 ?
F1 C25 1.337(6) . ?
F2 C26 1.337(7) . ?
F3 C27 1.337(6) . ?
F4 C28 1.335(7) . ?
F5 C29 1.347(6) . ?
I1 C14 2.093(5) . ?
I2 C20 2.094(5) . ?
N1 C4 1.371(5) . ?
N1 C1 1.374(6) . ?
N2 C9 1.376(6) . ?
N2 C6 1.382(6) . ?
O1 C23 1.275(6) . ?
O2 C23 1.201(6) . ?
C1 C10 1.404(6) 2_666 ?
C1 C2 1.432(7) . ?
C2 C3 1.353(7) . ?
C2 H2 0.9300 . ?
C3 C4 1.428(7) . ?
C3 H3 0.9300 . ?
C4 C5 1.404(6) . ?
C5 C6 1.397(7) . ?
C5 C11 1.507(6) . ?
C6 C7 1.430(6) . ?
C7 C8 1.334(7) . ?
C7 H7 0.9300 . ?
C8 C9 1.427(6) . ?
C8 H8 0.9300 . ?
C9 C10 1.405(6) . ?
C10 C17 1.490(6) . ?
C11 C12 1.370(7) . ?
C11 C16 1.371(7) . ?
C12 C13 1.398(8) . ?
C12 H12 0.9300 . ?
C13 C14 1.348(9) . ?
C13 H13 0.9300 . ?
C14 C15 1.349(9) . ?
C15 C16 1.391(8) . ?
C15 H15 0.9300 . ?
C16 H16 0.9300 . ?
C17 C18 1.388(7) . ?
C17 C22 1.394(6) . ?
C18 C19 1.384(7) . ?
C18 H18 0.9300 . ?
C19 C20 1.380(8) . ?
C19 H19 0.9300 . ?
C20 C21 1.363(8) . ?
C21 C22 1.382(7) . ?
C21 H21 0.9300 . ?
C22 H22 0.9300 . ?
C23 C24 1.516(7) . ?
C24 C29 1.375(7) . ?
C24 C25 1.387(7) . ?
C25 C26 1.374(7) . ?
C26 C27 1.350(9) . ?
C27 C28 1.376(9) . ?
C28 C29 1.366(8) . ?

loop_
_geom_torsion_atom_site_label_1
_geom_torsion_atom_site_label_2
_geom_torsion_atom_site_label_3
_geom_torsion_atom_site_label_4
_geom_torsion
_geom_torsion_site_symmetry_1
_geom_torsion_site_symmetry_2
_geom_torsion_site_symmetry_3
_geom_torsion_site_symmetry_4
_geom_torsion_publ_flag
C4 N1 C1 C10 -176.7(4) . . . 2_666 ?
Sn1 N1 C1 C10 -2.5(6) . . . 2_666 ?
C4 N1 C1 C2 1.5(5) . . . . ?
Sn1 N1 C1 C2 175.8(3) . . . . ?
N1 C1 C2 C3 -1.3(6) . . . . ?
C10 C1 C2 C3 176.9(5) 2_666 . . . ?
C1 C2 C3 C4 0.6(6) . . . . ?
C1 N1 C4 C5 178.9(4) . . . . ?
Sn1 N1 C4 C5 4.6(6) . . . . ?
C1 N1 C4 C3 -1.1(5) . . . . ?
Sn1 N1 C4 C3 -175.4(3) . . . . ?
C2 C3 C4 N1 0.3(6) . . . . ?
C2 C3 C4 C5 -179.7(5) . . . . ?
N1 C4 C5 C6 1.7(7) . . . . ?
C3 C4 C5 C6 -178.3(5) . . . . ?
N1 C4 C5 C11 -175.3(4) . . . . ?
C3 C4 C5 C11 4.7(7) . . . . ?
C9 N2 C6 C5 -174.9(4) . . . . ?
Sn1 N2 C6 C5 -5.7(6) . . . . ?
C9 N2 C6 C7 2.7(5) . . . . ?
Sn1 N2 C6 C7 171.9(3) . . . . ?
C4 C5 C6 N2 -1.1(7) . . . . ?
C11 C5 C6 N2 175.9(4) . . . . ?
C4 C5 C6 C7 -178.3(5) . . . . ?
C11 C5 C6 C7 -1.3(7) . . . . ?
N2 C6 C7 C8 -2.1(5) . . . . ?
C5 C6 C7 C8 175.6(4) . . . . ?
C6 C7 C8 C9 0.6(5) . . . . ?
C6 N2 C9 C10 173.4(4) . . . . ?
Sn1 N2 C9 C10 4.2(6) . . . . ?
C6 N2 C9 C8 -2.4(5) . . . . ?
Sn1 N2 C9 C8 -171.5(3) . . . . ?
C7 C8 C9 N2 1.1(5) . . . . ?
C7 C8 C9 C10 -174.7(4) . . . . ?
N2 C9 C10 C1 0.5(7) . . . 2_666 ?
C8 C9 C10 C1 175.5(4) . . . 2_666 ?
N2 C9 C10 C17 -176.8(4) . . . . ?
C8 C9 C10 C17 -1.9(6) . . . . ?
C6 C5 C11 C12 -108.4(6) . . . . ?
C4 C5 C11 C12 68.9(7) . . . . ?
C6 C5 C11 C16 68.0(6) . . . . ?
C4 C5 C11 C16 -114.6(6) . . . . ?
C16 C11 C12 C13 -3.1(10) . . . . ?
C5 C11 C12 C13 173.5(6) . . . . ?
C11 C12 C13 C14 0.8(12) . . . . ?
C12 C13 C14 C15 1.9(12) . . . . ?
C12 C13 C14 I1 -176.9(6) . . . . ?
C13 C14 C15 C16 -2.2(11) . . . . ?
I1 C14 C15 C16 176.6(5) . . . . ?
C12 C11 C16 C15 2.8(9) . . . . ?
C5 C11 C16 C15 -173.7(6) . . . . ?
C14 C15 C16 C11 -0.2(10) . . . . ?
C1 C10 C17 C18 -60.8(6) 2_666 . . . ?
C9 C10 C17 C18 116.8(5) . . . . ?
C1 C10 C17 C22 123.6(5) 2_666 . . . ?
C9 C10 C17 C22 -58.9(6) . . . . ?
C22 C17 C18 C19 -0.2(8) . . . . ?
C10 C17 C18 C19 -175.9(5) . . . . ?
C17 C18 C19 C20 0.8(8) . . . . ?
C18 C19 C20 C21 -1.3(8) . . . . ?
C18 C19 C20 I2 179.0(4) . . . . ?
C19 C20 C21 C22 1.2(8) . . . . ?
I2 C20 C21 C22 -179.1(4) . . . . ?
C20 C21 C22 C17 -0.6(7) . . . . ?
C18 C17 C22 C21 0.1(7) . . . . ?
C10 C17 C22 C21 175.8(4) . . . . ?
Sn1 O1 C23 O2 -23.9(7) . . . . ?
Sn1 O1 C23 C24 158.5(3) . . . . ?
O2 C23 C24 C29 133.8(5) . . . . ?
O1 C23 C24 C29 -48.4(6) . . . . ?
O2 C23 C24 C25 -46.6(7) . . . . ?
O1 C23 C24 C25 131.2(5) . . . . ?
C29 C24 C25 F1 -179.4(4) . . . . ?
C23 C24 C25 F1 0.9(7) . . . . ?
C29 C24 C25 C26 2.5(7) . . . . ?
C23 C24 C25 C26 -177.1(5) . . . . ?
F1 C25 C26 F2 0.4(8) . . . . ?
C24 C25 C26 F2 178.5(5) . . . . ?
F1 C25 C26 C27 -179.5(5) . . . . ?
C24 C25 C26 C27 -1.4(8) . . . . ?
F2 C26 C27 F3 -2.1(9) . . . . ?
C25 C26 C27 F3 177.8(5) . . . . ?
F2 C26 C27 C28 178.9(5) . . . . ?
C25 C26 C27 C28 -1.2(9) . . . . ?
F3 C27 C28 F4 2.2(8) . . . . ?
C26 C27 C28 F4 -178.8(5) . . . . ?
F3 C27 C28 C29 -176.6(5) . . . . ?
C26 C27 C28 C29 2.4(9) . . . . ?
F4 C28 C29 F5 0.3(8) . . . . ?
C27 C28 C29 F5 179.0(5) . . . . ?
F4 C28 C29 C24 -179.9(5) . . . . ?
C27 C28 C29 C24 -1.2(9) . . . . ?
C25 C24 C29 F5 178.5(4) . . . . ?
C23 C24 C29 F5 -1.8(7) . . . . ?
C25 C24 C29 C28 -1.3(7) . . . . ?
C23 C24 C29 C28 178.4(5) . . . . ?
